data_4125734
loop_
_publ_author_name
'Gonz\'alez-Fern\'andez, Elisa'
'Nicholls, Leo D. M.'
'Schaaf, Lukas D.'
'Far\`es, Christophe'
'Lehmann, Christian W.'
'Alcarazo, Manuel'

_publ_section_title
;
 Enantioselective Synthesis of [6]Carbohelicenes.
;
_journal_issue 4
_journal_name_full 'Journal of the American Chemical Society'
_journal_page_first 1428
_journal_page_last 1431
_journal_paper_doi 10.1021/jacs.6b12443
_journal_volume 139
_journal_year 2017
_chemical_absolute_configuration rmad
_chemical_compound_source dichloromethane,pentane
_chemical_formula_moiety 'C55 H48 Au Cl F12 N2 O4 P, F6 Sb, 0.5(C H2 Cl2)'
_chemical_formula_sum 'C55.5 H49 Au Cl2 F18 N2 O4 P Sb'
_chemical_formula_weight 1570.55
_space_group_crystal_system triclinic
_space_group_IT_number 1
_space_group_name_Hall 'P 1'
_space_group_name_H-M_alt 'P 1'
_symmetry_cell_setting triclinic
_symmetry_Int_Tables_number 1
_symmetry_space_group_name_Hall 'P 1'
_symmetry_space_group_name_H-M 'P 1'
_atom_sites_solution_hydrogens geom
_atom_sites_solution_primary direct
_atom_sites_solution_secondary difmap
_audit_block_code 9794
_audit_creation_date 2015-12-04
_audit_creation_method
;
Olex2 1.2
(compiled 2015.09.30 svn.r3233 for OlexSys, GUI svn.r5103)
;
_cell_angle_alpha 66.668(2)
_cell_angle_beta 83.965(2)
_cell_angle_gamma 88.252(2)
_cell_formula_units_Z 1
_cell_length_a 10.9830(12)
_cell_length_b 11.4243(12)
_cell_length_c 13.3626(14)
_cell_measurement_reflns_used 9865
_cell_measurement_temperature 100
_cell_measurement_theta_max 32.3493
_cell_measurement_theta_min 2.6323
_cell_volume 1530.9(3)
_computing_cell_refinement 'SAINT software (Bruker AXS, 2004)'
_computing_data_collection 'APEX2 (Bruker AXS, 2005-2013)'
_computing_data_reduction 'SAINT software (Bruker AXS, 2004)'
_computing_molecular_graphics 'DIAMOND (Crystal Impact GbR, 1997-2014)'
_computing_publication_material 'Olex2 (Dolomanov et al., 2009)'
_computing_structure_refinement 'SHELXL (G. M. Sheldrick, 2013)'
_computing_structure_solution 'SHELXS (G. M. Sheldrick, 2013)'
_diffrn_ambient_temperature 100
_diffrn_detector_area_resol_mean 66.67
_diffrn_measured_fraction_theta_full 0.997
_diffrn_measured_fraction_theta_max 0.986
_diffrn_measurement_device_type 'Bruker-AXS Kappa Mach3 APEX-II'
_diffrn_measurement_method 'CCD \f- and \w-scans'
_diffrn_radiation_monochromator 'Incoatec Helios mirrors'
_diffrn_radiation_source 1\mS
_diffrn_radiation_type Mo-K\a
_diffrn_radiation_wavelength 0.71073
_diffrn_reflns_av_R_equivalents 0.0366
_diffrn_reflns_av_unetI/netI 0.0627
_diffrn_reflns_Laue_measured_fraction_full 0.997
_diffrn_reflns_Laue_measured_fraction_max 0.986
_diffrn_reflns_limit_h_max 16
_diffrn_reflns_limit_h_min -16
_diffrn_reflns_limit_k_max 17
_diffrn_reflns_limit_k_min -17
_diffrn_reflns_limit_l_max 20
_diffrn_reflns_limit_l_min -20
_diffrn_reflns_number 44170
_diffrn_reflns_point_group_measured_fraction_full 0.948
_diffrn_reflns_point_group_measured_fraction_max 0.913
_diffrn_reflns_theta_full 25.242
_diffrn_reflns_theta_max 33.446
_diffrn_reflns_theta_min 2.676
_diffrn_standards_number 0
_exptl_absorpt_coefficient_mu 3.047
_exptl_absorpt_correction_T_max 0.7465
_exptl_absorpt_correction_T_min 0.6607
_exptl_absorpt_correction_type gaussian
_exptl_absorpt_process_details 'SADABS (Bruker AXS, 2012)'
_exptl_crystal_colour colourless
_exptl_crystal_density_diffrn 1.704
_exptl_crystal_description prism
_exptl_crystal_F_000 769
_exptl_crystal_size_max 0.108
_exptl_crystal_size_mid 0.092
_exptl_crystal_size_min 0.062
_refine_diff_density_max 4.005
_refine_diff_density_min -2.354
_refine_diff_density_rms 0.154
_refine_ls_abs_structure_details
;
 Flack x determined using 7285 quotients [(I+)-(I-)]/[(I+)+(I-)]
 (Parsons, Flack and Wagner, Acta Cryst. B69 (2013) 249-259).
;
_refine_ls_abs_structure_Flack -0.002(2)
_refine_ls_extinction_method none
_refine_ls_goodness_of_fit_ref 1.016
_refine_ls_hydrogen_treatment constr
_refine_ls_matrix_type full
_refine_ls_number_parameters 782
_refine_ls_number_reflns 21832
_refine_ls_number_restraints 3
_refine_ls_restrained_S_all 1.015
_refine_ls_R_factor_all 0.0598
_refine_ls_R_factor_gt 0.0470
_refine_ls_shift/su_max 0.001
_refine_ls_shift/su_mean 0.000
_refine_ls_structure_factor_coef Fsqd
_refine_ls_weighting_details 'w=1/[\s^2^(Fo^2^)+(0.0558P)^2^+2.1989P] where P=(Fo^2^+2Fc^2^)/3'
_refine_ls_weighting_scheme calc
_refine_ls_wR_factor_gt 0.1046
_refine_ls_wR_factor_ref 0.1113
_reflns_Friedel_coverage 0.851
_reflns_Friedel_fraction_full 0.900
_reflns_Friedel_fraction_max 0.839
_reflns_number_gt 19047
_reflns_number_total 21832
_reflns_threshold_expression 'I > 2\s(I)'
_cod_data_source_file ja6b12443_si_004.cif
_cod_data_source_block 9794sadabs
_cod_original_sg_symbol_Hall 'p 1'
_cod_original_sg_symbol_H-M 'p 1'
_cod_original_formula_sum 'C55.50 H49 Au Cl2 F18 N2 O4 P Sb'
_cod_database_code 4125734
_shelx_space_group_comment
;
The symmetry employed for this shelxl refinement is uniquely defined
by the following loop, which should always be used as a source of
symmetry information in preference to the above space-group names.
They are only intended as comments.
;
_shelx_estimated_absorpt_t_max 0.834
_shelx_estimated_absorpt_t_min 0.734
_olex2_refinement_description
;
1. Fixed Uiso
 At 1.2 times of:
  All C(H) groups, All C(H,H) groups
 At 1.5 times of:
  All C(H,H,H) groups
2. Others
 Fixed Sof: F17B(0.5) F13A(0.5) F14B(0.5) F15B(0.5) F18A(0.5) F16B(0.5)
 F1C(0.33333) C11B(0.5) H11A(0.5) H11B(0.5) H11C(0.5) F10A(0.5) F11A(0.5)
 F12A(0.5) C55B(0.5) F3B(0.33333) F2C(0.33333) C20A(0.5) H20A(0.5) H20B(0.5)
 H20C(0.5) Cl2(0.5) Cl3(0.5) C56(0.5) H56A(0.5) H56B(0.5) F2A(0.33333)
 F1A(0.33333) F1B(0.33333) F3C(0.33333) F2B(0.33333) F3A(0.33333) F10B(0.5)
 F12B(0.5) F11B(0.5) C55A(0.5) F16A(0.5) F18B(0.5) F15A(0.5) F14A(0.5)
 F17A(0.5) F13B(0.5) C11A(0.5) H11D(0.5) H11E(0.5) H11F(0.5) C20B(0.5)
 H20D(0.5) H20E(0.5) H20F(0.5)
3.a Ternary CH refined with riding coordinates:
 C23(H23), C24(H24)
3.b Secondary CH2 refined with riding coordinates:
 C56(H56A,H56B)
3.c Aromatic/amide H refined with riding coordinates:
 C37(H37), C43(H43), C38(H38), C34(H34), C50(H50), C44(H44), C47(H47), C2(H2),
 C31(H31), C35(H35), C46(H46), C3(H3), C28(H28), C51(H51), C27(H27), C6(H6),
 C54(H54), C30(H30), C8(H8), C53(H53), C17(H17), C15(H15)
3.d Idealised Me refined as rotating group:
 C10(H10A,H10B,H10C), C12(H12A,H12B,H12C), C40(H40A,H40B,H40C), C19(H19A,H19B,
 H19C), C41(H41A,H41B,H41C), C21(H21A,H21B,H21C), C11B(H11A,H11B,H11C),
 C20A(H20A,H20B,H20C), C11A(H11D,H11E,H11F), C20B(H20D,H20E,H20F)
;
_shelx_shelxl_version_number 2014/7
_olex2_submission_special_instructions 'No special instructions were received'

loop_
_space_group_symop_operation_xyz
'x, y, z'

loop_
_atom_site_label
_atom_site_type_symbol
_atom_site_fract_x
_atom_site_fract_y
_atom_site_fract_z
_atom_site_U_iso_or_equiv
_atom_site_adp_type
_atom_site_occupancy
_atom_site_site_symmetry_order
_atom_site_calc_flag
_atom_site_refinement_flags_posn
_atom_site_refinement_flags_occupancy
_atom_site_disorder_assembly
_atom_site_disorder_group
Au1 Au 0.21755(2) 0.29803(2) 0.78844(2) 0.02132(6) Uani 1 1 d . . . .
Cl1 Cl 0.0404(2) 0.2010(3) 0.7922(3) 0.0567(8) Uani 1 1 d . . . .
P1 P 0.38841(16) 0.39685(17) 0.77873(15) 0.0142(3) Uani 1 1 d . . . .
C25 C 0.3637(5) 0.5944(6) 0.5876(5) 0.0156(10) Uani 1 1 d . . . .
O2 O 0.4413(4) 0.4952(4) 0.6618(4) 0.0157(8) Uani 1 1 d . . . .
F17B F 0.8572(12) 0.9171(13) 0.5877(11) 0.020(3) Uiso 0.5 1 d . P A 2
C37 C 0.5737(7) 0.6876(8) 0.9738(6) 0.0229(15) Uani 1 1 d . . . .
H37 H 0.6587 0.7067 0.9550 0.028 Uiso 1 1 calc R . . .
O1 O 0.3953(4) 0.4688(4) 0.8579(4) 0.0150(7) Uani 1 1 d . . . .
C23 C 0.3300(5) 0.6820(6) 0.7415(5) 0.0152(10) Uani 1 1 d . . . .
H23 H 0.4189 0.6999 0.7158 0.018 Uiso 1 1 calc R . . .
C4 C 0.6855(5) 0.3861(6) 0.6600(5) 0.0185(11) Uani 1 1 d . . . .
O4 O 0.2159(4) 0.7465(5) 0.5773(4) 0.0199(9) Uani 1 1 d . . . .
F6 F 0.5640(6) 0.6637(5) 1.2425(4) 0.0423(13) Uani 1 1 d . . . .
O3 O 0.2769(4) 0.7931(4) 0.7473(4) 0.0190(8) Uani 1 1 d . . . .
C43 C 0.5645(5) 0.7170(6) 0.5473(5) 0.0196(11) Uani 1 1 d . . . .
H43 H 0.5897 0.6564 0.6141 0.024 Uiso 1 1 calc R . . .
C22 C 0.3190(5) 0.5778(6) 0.8593(5) 0.0151(10) Uani 1 1 d . . . .
N17 N 0.5194(5) 0.1956(5) 0.9175(5) 0.0198(10) Uani 1 1 d . . . .
C13 C 0.4165(6) 0.1451(7) 0.9992(6) 0.0238(13) Uani 1 1 d . . . .
C42 C 0.4526(5) 0.7012(6) 0.5151(5) 0.0179(11) Uani 1 1 d . . . .
C38 C 0.5093(5) 0.6498(7) 0.9084(6) 0.0215(12) Uani 1 1 d . . . .
H38 H 0.5510 0.6417 0.8455 0.026 Uiso 1 1 calc R . . .
F13A F 0.8253(17) 1.1105(18) 0.6513(14) 0.038(5) Uiso 0.5 1 d . P A 1
F7 F 0.6770(6) 1.0534(6) 0.2107(5) 0.0513(15) Uani 1 1 d . . . .
C26 C 0.1895(5) 0.5295(6) 0.9097(5) 0.0163(10) Uani 1 1 d . . . .
C49 C 0.3029(5) 0.5330(6) 0.5222(5) 0.0175(11) Uani 1 1 d . . . .
C34 C 0.3243(6) 0.6357(7) 1.0253(6) 0.0213(12) Uani 1 1 d . . . .
H34 H 0.2390 0.6180 1.0432 0.026 Uiso 1 1 calc R . . .
C50 C 0.3772(6) 0.5008(7) 0.4462(6) 0.0236(13) Uani 1 1 d . . . .
H50 H 0.4620 0.5219 0.4339 0.028 Uiso 1 1 calc R . . .
C1 C 0.5214(5) 0.2950(6) 0.8194(5) 0.0173(10) Uani 1 1 d . . . .
F8 F 0.8003(5) 1.0030(6) 0.3340(5) 0.0547(16) Uani 1 1 d . . . .
C44 C 0.6407(6) 0.8203(7) 0.4830(6) 0.0250(13) Uani 1 1 d . . . .
H44 H 0.7172 0.8305 0.5061 0.030 Uiso 1 1 calc R . . .
C47 C 0.4176(6) 0.7899(6) 0.4165(6) 0.0218(12) Uani 1 1 d . . . .
H47 H 0.3412 0.7799 0.3932 0.026 Uiso 1 1 calc R . . .
C29 C -0.0406(6) 0.4410(7) 1.0179(6) 0.0248(13) Uani 1 1 d . . . .
C36 C 0.5153(6) 0.6979(6) 1.0662(6) 0.0217(12) Uani 1 1 d . . . .
C2 C 0.7046(6) 0.2062(6) 0.8343(6) 0.0228(12) Uani 1 1 d . . . .
H2 H 0.7881 0.1895 0.8182 0.027 Uiso 1 1 calc R . . .
F14B F 0.9474(9) 0.8908(10) 0.7725(8) 0.0248(19) Uiso 0.5 1 d . P A 2
C31 C 0.0900(6) 0.6113(7) 0.8901(6) 0.0216(12) Uani 1 1 d . . . .
H31 H 0.1007 0.6979 0.8407 0.026 Uiso 1 1 calc R . . .
F5 F 0.7043(5) 0.7438(8) 1.1110(5) 0.0571(19) Uani 1 1 d . . . .
N41 N 0.6351(4) 0.3013(5) 0.7678(4) 0.0157(9) Uani 1 1 d . . . .
C35 C 0.3900(6) 0.6745(7) 1.0914(6) 0.0251(13) Uani 1 1 d . . . .
H35 H 0.3488 0.6849 1.1535 0.030 Uiso 1 1 calc R . . .
C9 C 0.6562(6) 0.3653(7) 0.5690(6) 0.0248(13) Uani 1 1 d . . . .
C46 C 0.4933(7) 0.8929(7) 0.3517(6) 0.0259(13) Uani 1 1 d . . . .
H46 H 0.4692 0.9530 0.2843 0.031 Uiso 1 1 calc R . . .
C45 C 0.6049(7) 0.9072(7) 0.3864(6) 0.0255(13) Uani 1 1 d . . . .
C3 C 0.6318(7) 0.1405(8) 0.9270(7) 0.0265(16) Uani 1 1 d . . . .
H3 H 0.6549 0.0687 0.9879 0.032 Uiso 1 1 calc R . . .
C52 C 0.2059(8) 0.4095(9) 0.4043(7) 0.0356(18) Uani 1 1 d . . . .
C24 C 0.2694(5) 0.6445(6) 0.6567(5) 0.0155(10) Uani 1 1 d . . . .
H24 H 0.2056 0.5770 0.6970 0.019 Uiso 1 1 calc R . . .
C28 C 0.0568(6) 0.3587(7) 1.0373(6) 0.0243(13) Uani 1 1 d . . . .
H28 H 0.0453 0.2722 1.0867 0.029 Uiso 1 1 calc R . . .
C51 C 0.3299(8) 0.4387(8) 0.3880(6) 0.0304(16) Uani 1 1 d . . . .
H51 H 0.3821 0.4162 0.3373 0.036 Uiso 1 1 calc R . . .
C27 C 0.1717(6) 0.4035(6) 0.9839(5) 0.0204(11) Uani 1 1 d . . . .
H27 H 0.2392 0.3473 0.9982 0.024 Uiso 1 1 calc R . . .
C33 C 0.3849(5) 0.6233(6) 0.9328(5) 0.0158(10) Uani 1 1 d . . . .
C18 C 0.4008(7) 0.1833(8) 1.0858(6) 0.0294(15) Uani 1 1 d . . . .
C39 C 0.5844(7) 0.7396(8) 1.1369(6) 0.0287(14) Uani 1 1 d . . . .
C6 C 0.8271(6) 0.5512(8) 0.5494(7) 0.0313(16) Uani 1 1 d . . . .
H6 H 0.8856 0.6146 0.5416 0.038 Uiso 1 1 calc R . . .
F9 F 0.6472(7) 1.1252(6) 0.3356(6) 0.0585(18) Uani 1 1 d . . . .
C5 C 0.7741(6) 0.4755(7) 0.6536(6) 0.0218(13) Uani 1 1 d . . . .
C10 C 0.8078(7) 0.4904(7) 0.7531(7) 0.0296(15) Uani 1 1 d . . . .
H10A H 0.7338 0.4839 0.8030 0.044 Uiso 1 1 calc GR . . .
H10B H 0.8469 0.5739 0.7317 0.044 Uiso 1 1 calc GR . . .
H10C H 0.8648 0.4231 0.7900 0.044 Uiso 1 1 calc GR . . .
F15B F 0.7260(10) 0.9294(10) 0.8505(9) 0.026(2) Uiso 0.5 1 d . P A 2
C12 C 0.5675(7) 0.2610(8) 0.5818(7) 0.0316(16) Uani 1 1 d . . . .
H12A H 0.5831 0.1844 0.6462 0.047 Uiso 1 1 calc GR . . .
H12B H 0.5782 0.2416 0.5163 0.047 Uiso 1 1 calc GR . . .
H12C H 0.4835 0.2893 0.5913 0.047 Uiso 1 1 calc GR . . .
C40 C 0.3382(7) 0.9087(7) 0.6730(7) 0.0281(14) Uani 1 1 d . . . .
H40A H 0.3389 0.9145 0.5978 0.042 Uiso 1 1 calc GR . . .
H40B H 0.4226 0.9086 0.6906 0.042 Uiso 1 1 calc GR . . .
H40C H 0.2951 0.9820 0.6797 0.042 Uiso 1 1 calc GR . . .
C14 C 0.3448(7) 0.0508(7) 0.9900(7) 0.0304(16) Uani 1 1 d . . . .
F18A F 0.7623(12) 0.7518(13) 0.7684(11) 0.037(3) Uiso 0.5 1 d . P A 2
C54 C 0.1789(6) 0.5017(8) 0.5391(6) 0.0251(13) Uani 1 1 d . . . .
H54 H 0.1269 0.5218 0.5914 0.030 Uiso 1 1 calc R . . .
C30 C -0.0255(6) 0.5655(7) 0.9435(6) 0.0275(14) Uani 1 1 d . . . .
H30 H -0.0940 0.6204 0.9285 0.033 Uiso 1 1 calc R . . .
C7 C 0.7974(7) 0.5370(9) 0.4570(7) 0.039(2) Uani 1 1 d . . . .
C8 C 0.7139(7) 0.4425(9) 0.4683(7) 0.0351(18) Uani 1 1 d . . . .
H8 H 0.6960 0.4307 0.4048 0.042 Uiso 1 1 calc R . . .
C53 C 0.1301(7) 0.4408(8) 0.4796(7) 0.0295(15) Uani 1 1 d . . . .
H53 H 0.0451 0.4209 0.4907 0.035 Uiso 1 1 calc R . . .
C17 C 0.3054(8) 0.1244(9) 1.1678(7) 0.038(2) Uani 1 1 d . . . .
H17 H 0.2923 0.1476 1.2290 0.046 Uiso 1 1 calc R . . .
C19 C 0.3714(8) 0.0058(8) 0.8997(8) 0.0371(18) Uani 1 1 d . . . .
H19A H 0.3694 0.0782 0.8291 0.056 Uiso 1 1 calc GR . . .
H19B H 0.3097 -0.0578 0.9066 0.056 Uiso 1 1 calc GR . . .
H19C H 0.4527 -0.0326 0.9041 0.056 Uiso 1 1 calc GR . . .
C41 C 0.0924(6) 0.7751(8) 0.6037(7) 0.0279(15) Uani 1 1 d . . . .
H41A H 0.0542 0.8211 0.5359 0.042 Uiso 1 1 calc GR . . .
H41B H 0.0912 0.8281 0.6461 0.042 Uiso 1 1 calc GR . . .
H41C H 0.0468 0.6956 0.6470 0.042 Uiso 1 1 calc GR . . .
F4 F 0.5539(6) 0.8569(5) 1.1282(5) 0.0490(14) Uani 1 1 d . . . .
C21 C 0.4817(8) 0.2815(10) 1.0965(7) 0.0371(18) Uani 1 1 d . . . .
H21A H 0.5578 0.2925 1.0481 0.056 Uiso 1 1 calc GR . . .
H21B H 0.5010 0.2528 1.1725 0.056 Uiso 1 1 calc GR . . .
H21C H 0.4390 0.3630 1.0759 0.056 Uiso 1 1 calc GR . . .
F16B F 0.6417(11) 0.9587(12) 0.6608(11) 0.034(3) Uiso 0.5 1 d . P A 2
C48 C 0.6831(8) 1.0220(8) 0.3164(7) 0.0357(17) Uani 1 1 d . . . .
C32 C -0.1639(7) 0.3921(9) 1.0776(7) 0.0379(19) Uani 1 1 d . . . .
C15 C 0.2517(8) -0.0023(9) 1.0733(9) 0.046(2) Uani 1 1 d . . . .
H15 H 0.2004 -0.0660 1.0701 0.055 Uiso 1 1 calc R . . .
C16 C 0.2304(9) 0.0337(9) 1.1615(8) 0.047(3) Uani 1 1 d . . . .
F1C F -0.1635(16) 0.332(2) 1.1803(15) 0.042(4) Uiso 0.3333 1 d . P B 2
C11B C 0.8530(16) 0.6064(19) 0.3395(15) 0.031(4) Uiso 0.5 1 d . P C 2
H11A H 0.8434 0.6985 0.3177 0.046 Uiso 0.5 1 calc GR P C 2
H11B H 0.8112 0.5789 0.2910 0.046 Uiso 0.5 1 calc GR P C 2
H11C H 0.9403 0.5866 0.3339 0.046 Uiso 0.5 1 calc GR P C 2
F10A F 0.1905(13) 0.3891(13) 0.2401(11) 0.046(3) Uiso 0.5 1 d . P D 1
F11A F 0.145(2) 0.227(2) 0.3917(18) 0.086(6) Uiso 0.5 1 d . P D 1
F12A F 0.0376(16) 0.3702(18) 0.3253(15) 0.068(4) Uiso 0.5 1 d . P D 1
C55B C 0.1546(17) 0.329(2) 0.3505(17) 0.029(4) Uiso 0.5 1 d . P E 2
F3B F -0.2579(11) 0.4578(14) 1.0192(12) 0.024(2) Uiso 0.3333 1 d . P B 3
F2C F -0.2031(13) 0.2975(15) 1.0394(12) 0.034(3) Uiso 0.3333 1 d . P B 2
C20A C 0.119(2) -0.038(2) 1.2395(19) 0.044(4) Uiso 0.5 1 d . P F 2
H20A H 0.0568 -0.0508 1.1968 0.065 Uiso 0.5 1 calc GR P F 2
H20B H 0.0838 0.0120 1.2803 0.065 Uiso 0.5 1 calc GR P F 2
H20C H 0.1444 -0.1211 1.2911 0.065 Uiso 0.5 1 calc GR P F 2
Cl2 Cl 1.0229(3) 0.7610(3) 0.0894(3) 0.0259(6) Uani 0.5 1 d . P . .
Cl3 Cl 0.8972(3) 0.9945(4) 0.0735(4) 0.0343(8) Uani 0.5 1 d . P . .
C56 C 0.9605(12) 0.9053(15) 0.0003(11) 0.024(3) Uani 0.5 1 d . P . .
H56A H 1.0256 0.9562 -0.0559 0.029 Uiso 0.5 1 calc R P . .
H56B H 0.8963 0.8857 -0.0376 0.029 Uiso 0.5 1 calc R P . .
F2A F -0.1601(11) 0.2868(14) 1.1686(11) 0.024(2) Uiso 0.3333 1 d . P B 1
F1A F -0.2142(18) 0.481(2) 1.1242(18) 0.049(4) Uiso 0.3333 1 d . P B 1
F1B F -0.185(2) 0.429(2) 1.168(2) 0.060(5) Uiso 0.3333 1 d . P B 3
F3C F -0.2483(14) 0.4703(15) 1.0625(15) 0.036(3) Uiso 0.3333 1 d . P B 2
F2B F -0.1791(17) 0.2740(18) 1.1161(17) 0.049(4) Uiso 0.3333 1 d . P B 3
F3A F -0.245(2) 0.394(2) 1.0167(19) 0.063(5) Uiso 0.3333 1 d . P B 1
F10B F 0.2284(16) 0.3527(16) 0.2493(13) 0.061(4) Uiso 0.5 1 d . P E 2
F12B F 0.0354(12) 0.3127(14) 0.3697(12) 0.049(3) Uiso 0.5 1 d . P E 2
F11B F 0.1939(13) 0.2079(13) 0.3857(11) 0.045(3) Uiso 0.5 1 d . P E 2
C55A C 0.153(2) 0.365(3) 0.328(2) 0.047(6) Uiso 0.5 1 d . P D 1
F16A F 0.6423(10) 0.9463(11) 0.6940(10) 0.031(3) Uiso 0.5 1 d . P A 1
F18B F 0.7915(12) 0.7557(12) 0.7805(10) 0.033(3) Uiso 0.5 1 d . P A 1
F15A F 0.7593(12) 0.9350(12) 0.8600(10) 0.037(3) Uiso 0.5 1 d . P A 1
F14A F 0.9716(11) 0.9248(12) 0.7509(10) 0.037(3) Uiso 0.5 1 d . P A 1
F17A F 0.8641(14) 0.9425(14) 0.5736(12) 0.032(4) Uiso 0.5 1 d . P A 1
F13B F 0.8197(12) 1.1078(13) 0.6687(12) 0.020(3) Uiso 0.5 1 d . P A 2
C11A C 0.8593(17) 0.641(2) 0.3484(15) 0.034(4) Uiso 0.5 1 d . P C 1
H11D H 0.8071 0.7159 0.3243 0.050 Uiso 0.5 1 calc GR P C 1
H11E H 0.8703 0.6062 0.2916 0.050 Uiso 0.5 1 calc GR P C 1
H11F H 0.9392 0.6649 0.3612 0.050 Uiso 0.5 1 calc GR P C 1
C20B C 0.1396(15) -0.0172(17) 1.2620(14) 0.029(3) Uiso 0.5 1 d . P F 1
H20D H 0.0575 -0.0184 1.2399 0.043 Uiso 0.5 1 calc GR P F 1
H20E H 0.1402 0.0376 1.3027 0.043 Uiso 0.5 1 calc GR P F 1
H20F H 0.1621 -0.1040 1.3086 0.043 Uiso 0.5 1 calc GR P F 1
Sb1 Sb 0.80068(5) 0.93236(5) 0.71668(4) 0.03043(12) Uani 1 1 d . . . .

loop_
_atom_site_aniso_label
_atom_site_aniso_U_11
_atom_site_aniso_U_22
_atom_site_aniso_U_33
_atom_site_aniso_U_23
_atom_site_aniso_U_13
_atom_site_aniso_U_12
Au1 0.01538(8) 0.01697(10) 0.03174(13) -0.00809(9) -0.00908(8) -0.00048(7)
Cl1 0.0279(11) 0.0390(14) 0.102(2) -0.0213(15) -0.0250(13) -0.0091(10)
P1 0.0115(7) 0.0137(8) 0.0179(8) -0.0068(6) -0.0030(6) 0.0035(6)
C25 0.015(2) 0.018(3) 0.013(3) -0.005(2) -0.0038(19) 0.0034(19)
O2 0.0132(16) 0.017(2) 0.017(2) -0.0063(17) -0.0047(14) 0.0059(14)
C37 0.022(3) 0.028(4) 0.020(3) -0.011(3) -0.007(2) 0.004(3)
O1 0.0145(16) 0.0149(19) 0.016(2) -0.0069(16) -0.0042(15) 0.0046(14)
C23 0.014(2) 0.014(2) 0.019(3) -0.008(2) -0.0026(19) 0.0031(18)
C4 0.014(2) 0.019(3) 0.020(3) -0.007(2) -0.001(2) 0.004(2)
O4 0.0173(18) 0.022(2) 0.019(2) -0.0061(18) -0.0063(16) 0.0098(16)
F6 0.061(3) 0.042(3) 0.020(2) -0.004(2) -0.017(2) -0.013(3)
O3 0.022(2) 0.013(2) 0.022(2) -0.0071(17) -0.0039(17) 0.0031(16)
C43 0.017(2) 0.020(3) 0.019(3) -0.004(2) -0.004(2) 0.004(2)
C22 0.015(2) 0.017(3) 0.016(3) -0.009(2) -0.0029(19) 0.0039(19)
N17 0.018(2) 0.017(2) 0.020(3) -0.004(2) -0.0009(19) 0.0050(18)
C13 0.019(3) 0.020(3) 0.020(3) 0.003(2) 0.001(2) 0.008(2)
C42 0.016(2) 0.017(3) 0.019(3) -0.006(2) -0.001(2) 0.004(2)
C38 0.015(2) 0.028(3) 0.024(3) -0.012(3) -0.001(2) 0.000(2)
F7 0.064(4) 0.040(3) 0.031(3) 0.005(2) 0.006(3) -0.016(3)
C26 0.014(2) 0.018(3) 0.017(3) -0.007(2) -0.0020(19) 0.0016(19)
C49 0.016(2) 0.020(3) 0.018(3) -0.008(2) -0.007(2) 0.004(2)
C34 0.020(3) 0.024(3) 0.021(3) -0.011(3) 0.000(2) 0.000(2)
C50 0.022(3) 0.029(3) 0.024(3) -0.015(3) -0.004(2) 0.006(2)
C1 0.016(2) 0.014(3) 0.022(3) -0.007(2) -0.007(2) 0.0041(19)
F8 0.033(3) 0.055(4) 0.049(3) 0.009(3) -0.001(2) -0.016(3)
C44 0.022(3) 0.023(3) 0.027(3) -0.006(3) 0.000(2) 0.001(2)
C47 0.022(3) 0.020(3) 0.021(3) -0.005(2) -0.006(2) 0.006(2)
C29 0.017(2) 0.031(4) 0.023(3) -0.007(3) 0.001(2) -0.001(2)
C36 0.027(3) 0.020(3) 0.020(3) -0.009(2) -0.007(2) 0.001(2)
C2 0.019(3) 0.019(3) 0.032(4) -0.012(3) -0.003(2) 0.007(2)
C31 0.017(2) 0.020(3) 0.022(3) -0.003(2) 0.001(2) 0.003(2)
F5 0.033(3) 0.109(6) 0.049(3) -0.050(4) -0.006(2) -0.017(3)
N41 0.0130(19) 0.014(2) 0.022(3) -0.008(2) -0.0045(18) 0.0043(16)
C35 0.026(3) 0.030(4) 0.021(3) -0.012(3) -0.002(2) 0.000(3)
C9 0.020(3) 0.032(4) 0.027(3) -0.016(3) -0.008(2) 0.013(2)
C46 0.033(3) 0.022(3) 0.018(3) -0.003(3) -0.005(3) 0.006(3)
C45 0.027(3) 0.020(3) 0.025(3) -0.006(3) 0.002(3) -0.001(2)
C3 0.022(3) 0.022(3) 0.031(4) -0.005(3) -0.003(3) 0.012(3)
C52 0.035(4) 0.044(5) 0.038(4) -0.025(4) -0.015(3) 0.003(3)
C24 0.015(2) 0.013(2) 0.018(3) -0.006(2) -0.0057(19) 0.0050(18)
C28 0.020(3) 0.019(3) 0.026(3) -0.002(3) 0.001(2) -0.001(2)
C51 0.038(4) 0.037(4) 0.022(3) -0.017(3) -0.007(3) 0.006(3)
C27 0.018(2) 0.018(3) 0.022(3) -0.004(2) 0.000(2) 0.001(2)
C33 0.017(2) 0.014(2) 0.018(3) -0.007(2) -0.006(2) 0.0028(19)
C18 0.027(3) 0.033(4) 0.018(3) 0.000(3) -0.004(2) 0.017(3)
C39 0.035(3) 0.031(4) 0.024(3) -0.012(3) -0.010(3) -0.002(3)
C6 0.016(3) 0.026(3) 0.039(4) 0.000(3) 0.000(3) 0.003(2)
F9 0.079(5) 0.029(3) 0.064(4) -0.017(3) 0.013(4) -0.019(3)
C5 0.013(3) 0.019(3) 0.031(4) -0.007(3) -0.008(2) 0.006(2)
C10 0.028(3) 0.024(3) 0.042(4) -0.016(3) -0.013(3) 0.002(3)
C12 0.030(3) 0.035(4) 0.037(4) -0.021(4) -0.010(3) 0.009(3)
C40 0.030(3) 0.014(3) 0.036(4) -0.005(3) -0.004(3) -0.001(2)
C14 0.023(3) 0.019(3) 0.036(4) 0.002(3) 0.000(3) 0.005(2)
C54 0.019(3) 0.037(4) 0.026(3) -0.018(3) -0.009(2) 0.005(3)
C30 0.014(2) 0.029(3) 0.032(4) -0.005(3) -0.002(2) 0.007(2)
C7 0.023(3) 0.049(5) 0.027(4) 0.002(4) 0.001(3) 0.013(3)
C8 0.025(3) 0.051(5) 0.025(4) -0.010(4) -0.006(3) 0.013(3)
C53 0.026(3) 0.038(4) 0.032(4) -0.020(4) -0.010(3) 0.003(3)
C17 0.035(4) 0.041(5) 0.024(4) 0.000(3) 0.004(3) 0.019(4)
C19 0.038(4) 0.021(4) 0.048(5) -0.010(3) 0.001(4) -0.003(3)
C41 0.016(3) 0.041(4) 0.032(4) -0.019(3) -0.007(2) 0.015(3)
F4 0.078(4) 0.031(3) 0.050(3) -0.022(2) -0.030(3) 0.000(3)
C21 0.036(4) 0.051(5) 0.028(4) -0.018(4) -0.013(3) 0.016(4)
C48 0.039(4) 0.030(4) 0.031(4) -0.005(3) 0.000(3) -0.005(3)
C32 0.019(3) 0.037(4) 0.039(5) 0.004(4) -0.003(3) 0.001(3)
C15 0.026(4) 0.026(4) 0.063(6) 0.003(4) 0.007(4) 0.000(3)
C16 0.040(4) 0.040(5) 0.034(5) 0.010(4) 0.015(4) 0.014(4)
Cl2 0.0260(14) 0.0229(15) 0.0293(16) -0.0128(13) 0.0055(12) -0.0027(11)
Cl3 0.0246(15) 0.048(2) 0.042(2) -0.0300(19) -0.0081(14) 0.0159(15)
C56 0.025(6) 0.035(7) 0.018(6) -0.016(6) -0.007(5) 0.007(5)
Sb1 0.0316(2) 0.0239(3) 0.0358(3) -0.0138(2) 0.0018(2) 0.00957(19)

loop_
_atom_type_symbol
_atom_type_description
_atom_type_scat_dispersion_real
_atom_type_scat_dispersion_imag
_atom_type_scat_source
C C 0.0033 0.0016 'International Tables Vol C Tables 4.2.6.8 and 6.1.1.4'
H H 0.0000 0.0000 'International Tables Vol C Tables 4.2.6.8 and 6.1.1.4'
Au Au -2.0133 8.8022 'International Tables Vol C Tables 4.2.6.8 and 6.1.1.4'
Cl Cl 0.1484 0.1585 'International Tables Vol C Tables 4.2.6.8 and 6.1.1.4'
F F 0.0171 0.0103 'International Tables Vol C Tables 4.2.6.8 and 6.1.1.4'
N N 0.0061 0.0033 'International Tables Vol C Tables 4.2.6.8 and 6.1.1.4'
O O 0.0106 0.0060 'International Tables Vol C Tables 4.2.6.8 and 6.1.1.4'
P P 0.1023 0.0942 'International Tables Vol C Tables 4.2.6.8 and 6.1.1.4'
Sb Sb -0.5866 1.5461 'International Tables Vol C Tables 4.2.6.8 and 6.1.1.4'

loop_
_exptl_crystal_face_index_h
_exptl_crystal_face_index_k
_exptl_crystal_face_index_l
_exptl_crystal_face_perp_dist
0.00 0.00 -1.00 0.0300
0.00 0.00 1.00 0.0100
0.00 1.00 0.00 0.0300
0.00 -1.00 0.00 0.0300
1.00 0.00 0.00 0.0500
-1.00 0.00 0.00 0.0500

loop_
_geom_angle_atom_site_label_1
_geom_angle_atom_site_label_2
_geom_angle_atom_site_label_3
_geom_angle
P1 Au1 Cl1 177.93(12)
O2 P1 Au1 117.08(18)
O2 P1 O1 105.1(2)
O2 P1 C1 100.4(3)
O1 P1 Au1 117.92(17)
O1 P1 C1 97.5(3)
C1 P1 Au1 115.7(2)
O2 C25 C42 104.9(4)
O2 C25 C49 106.9(5)
O2 C25 C24 109.6(5)
C42 C25 C49 112.2(5)
C42 C25 C24 109.7(5)
C49 C25 C24 113.0(5)
C25 O2 P1 122.2(3)
C36 C37 C38 120.3(7)
C22 O1 P1 126.4(4)
O3 C23 C22 107.2(5)
O3 C23 C24 110.7(5)
C22 C23 C24 114.2(5)
C9 C4 N41 119.0(6)
C9 C4 C5 123.2(6)
C5 C4 N41 117.3(6)
C24 O4 C41 117.1(5)
C23 O3 C40 113.9(5)
C42 C43 C44 120.9(6)
O1 C22 C23 107.7(4)
O1 C22 C26 109.1(5)
O1 C22 C33 102.1(4)
C26 C22 C23 116.0(5)
C26 C22 C33 111.6(5)
C33 C22 C23 109.3(5)
C1 N17 C13 128.0(5)
C1 N17 C3 108.9(6)
C3 N17 C13 122.9(6)
C18 C13 N17 118.8(7)
C18 C13 C14 124.1(7)
C14 C13 N17 116.8(6)
C43 C42 C25 121.9(6)
C43 C42 C47 118.9(6)
C47 C42 C25 119.2(5)
C37 C38 C33 121.1(6)
C31 C26 C22 121.4(6)
C27 C26 C22 119.4(5)
C27 C26 C31 119.0(5)
C50 C49 C25 118.0(5)
C50 C49 C54 118.6(6)
C54 C49 C25 123.3(5)
C33 C34 C35 119.7(6)
C51 C50 C49 121.3(7)
N17 C1 P1 121.8(5)
N41 C1 P1 131.0(5)
N41 C1 N17 107.1(5)
C45 C44 C43 119.6(7)
C46 C47 C42 120.6(6)
C28 C29 C30 120.6(6)
C28 C29 C32 118.9(7)
C30 C29 C32 120.5(7)
C37 C36 C35 119.8(6)
C37 C36 C39 120.5(7)
C35 C36 C39 119.7(6)
C3 C2 N41 107.0(6)
C26 C31 C30 119.7(6)
C1 N41 C4 130.2(5)
C1 N41 C2 109.1(5)
C2 N41 C4 120.7(5)
C36 C35 C34 120.1(6)
C4 C9 C12 120.9(7)
C8 C9 C4 117.0(7)
C8 C9 C12 122.0(7)
C47 C46 C45 119.3(7)
C44 C45 C46 120.7(6)
C44 C45 C48 121.2(7)
C46 C45 C48 118.2(7)
C2 C3 N17 107.9(7)
C51 C52 C53 120.0(7)
C51 C52 C55B 120.3(10)
C51 C52 C55A 118.9(12)
C53 C52 C55B 119.2(9)
C53 C52 C55A 120.3(12)
C25 C24 C23 112.9(4)
O4 C24 C25 103.1(5)
O4 C24 C23 113.7(5)
C29 C28 C27 119.4(6)
C52 C51 C50 119.7(7)
C28 C27 C26 121.0(6)
C38 C33 C22 118.8(5)
C38 C33 C34 119.1(6)
C34 C33 C22 122.1(5)
C13 C18 C17 116.9(8)
C13 C18 C21 123.4(7)
C17 C18 C21 119.6(8)
F6 C39 C36 112.5(6)
F6 C39 F4 106.6(6)
F5 C39 F6 106.9(7)
F5 C39 C36 113.0(6)
F5 C39 F4 105.6(7)
F4 C39 C36 111.7(6)
C7 C6 C5 122.0(7)
C4 C5 C10 121.8(7)
C6 C5 C4 116.5(7)
C6 C5 C10 121.7(7)
C13 C14 C19 122.1(7)
C15 C14 C13 115.8(8)
C15 C14 C19 122.0(8)
C49 C54 C53 120.4(6)
C29 C30 C31 120.3(6)
C6 C7 C8 119.2(7)
C6 C7 C11B 127.9(11)
C6 C7 C11A 112.9(11)
C8 C7 C11B 112.7(11)
C8 C7 C11A 127.8(11)
C9 C8 C7 121.9(8)
C52 C53 C54 120.0(7)
C16 C17 C18 121.3(9)
F7 C48 F8 107.2(7)
F7 C48 C45 112.3(7)
F7 C48 F9 105.9(8)
F8 C48 C45 111.9(7)
F8 C48 F9 107.7(8)
F9 C48 C45 111.6(7)
F1C C32 C29 114.4(10)
F1C C32 F2C 104.6(12)
F3B C32 C29 112.1(8)
F3B C32 F1B 98.8(13)
F2C C32 C29 107.0(9)
F2A C32 C29 114.1(8)
F2A C32 F1A 100.1(13)
F1A C32 C29 108.7(10)
F1B C32 C29 109.2(11)
F3C C32 C29 117.3(10)
F3C C32 F1C 107.2(14)
F3C C32 F2C 105.3(12)
F2B C32 C29 116.0(11)
F2B C32 F3B 113.1(13)
F2B C32 F1B 106.0(15)
F3A C32 C29 114.5(12)
F3A C32 F2A 116.2(14)
F3A C32 F1A 101.0(15)
C14 C15 C16 122.6(9)
C17 C16 C15 119.2(8)
C17 C16 C20A 129.5(12)
C17 C16 C20B 110.2(11)
C15 C16 C20A 111.3(13)
C15 C16 C20B 130.5(12)
F10B C55B C52 108.0(14)
F12B C55B C52 113.8(14)
F12B C55B F10B 127.3(17)
F12B C55B F11B 101.8(17)
F11B C55B C52 115.0(15)
F11B C55B F10B 87.7(14)
Cl3 C56 Cl2 110.9(7)
F10A C55A C52 125(2)
F10A C55A F11A 112(2)
F10A C55A F12A 104(2)
F11A C55A C52 102(2)
F12A C55A C52 118(2)
F12A C55A F11A 91(2)
F17B Sb1 F15B 171.5(5)
F17B Sb1 F18A 84.3(6)
F17B Sb1 F16B 85.5(6)
F17B Sb1 F13B 98.1(6)
F13A Sb1 F15A 92.1(6)
F13A Sb1 F14A 85.6(7)
F13A Sb1 F17A 83.0(7)
F14B Sb1 F17B 93.3(5)
F14B Sb1 F15B 91.2(5)
F14B Sb1 F18A 89.0(5)
F14B Sb1 F16B 174.3(5)
F14B Sb1 F13B 96.4(5)
F15B Sb1 F18A 88.5(5)
F15B Sb1 F16B 89.4(5)
F16B Sb1 F18A 85.4(5)
F16A Sb1 F13A 92.3(7)
F16A Sb1 F18B 92.7(6)
F16A Sb1 F15A 90.1(6)
F16A Sb1 F14A 174.8(5)
F16A Sb1 F17A 97.1(6)
F18B Sb1 F13A 174.9(7)
F18B Sb1 F15A 89.0(5)
F18B Sb1 F14A 89.6(6)
F18B Sb1 F17A 95.3(6)
F15A Sb1 F14A 85.2(5)
F17A Sb1 F15A 171.5(6)
F17A Sb1 F14A 87.4(6)
F13B Sb1 F15B 88.6(6)
F13B Sb1 F18A 173.9(6)
F13B Sb1 F16B 89.3(5)

loop_
_geom_bond_atom_site_label_1
_geom_bond_atom_site_label_2
_geom_bond_distance
Au1 Cl1 2.254(2)
Au1 P1 2.1851(18)
P1 O2 1.581(5)
P1 O1 1.585(4)
P1 C1 1.829(6)
C25 O2 1.491(7)
C25 C42 1.523(9)
C25 C49 1.530(8)
C25 C24 1.559(8)
F17B Sb1 1.842(13)
C37 C38 1.378(10)
C37 C36 1.376(10)
O1 C22 1.485(7)
C23 O3 1.407(7)
C23 C22 1.546(9)
C23 C24 1.572(8)
C4 N41 1.442(8)
C4 C9 1.397(10)
C4 C5 1.405(9)
O4 C24 1.392(7)
O4 C41 1.427(8)
F6 C39 1.331(9)
O3 C40 1.435(8)
C43 C42 1.383(9)
C43 C44 1.392(9)
C22 C26 1.527(8)
C22 C33 1.528(8)
N17 C13 1.443(8)
N17 C1 1.351(9)
N17 C3 1.363(9)
C13 C18 1.384(11)
C13 C14 1.404(11)
C42 C47 1.392(9)
C38 C33 1.385(8)
F13A Sb1 1.885(19)
F7 C48 1.321(11)
C26 C31 1.394(9)
C26 C27 1.393(9)
C49 C50 1.391(9)
C49 C54 1.392(9)
C34 C35 1.400(9)
C34 C33 1.397(9)
C50 C51 1.387(10)
C1 N41 1.351(7)
F8 C48 1.329(11)
C44 C45 1.369(11)
C47 C46 1.388(10)
C29 C28 1.378(10)
C29 C30 1.379(11)
C29 C32 1.499(10)
C36 C35 1.391(10)
C36 C39 1.491(9)
C2 N41 1.372(8)
C2 C3 1.353(11)
F14B Sb1 1.818(10)
C31 C30 1.394(9)
F5 C39 1.322(10)
C9 C12 1.507(11)
C9 C8 1.381(11)
C46 C45 1.391(11)
C45 C48 1.504(10)
C52 C51 1.386(12)
C52 C53 1.386(12)
C52 C55B 1.52(2)
C52 C55A 1.48(3)
C28 C27 1.387(9)
C18 C17 1.403(11)
C18 C21 1.511(13)
C39 F4 1.335(10)
C6 C5 1.390(11)
C6 C7 1.380(13)
F9 C48 1.341(11)
C5 C10 1.490(11)
F15B Sb1 1.875(10)
C14 C19 1.488(13)
C14 C15 1.385(11)
F18A Sb1 1.943(13)
C54 C53 1.397(10)
C7 C8 1.390(14)
C7 C11B 1.520(19)
C7 C11A 1.57(2)
C17 C16 1.378(16)
F16B Sb1 1.939(12)
C32 F1C 1.27(2)
C32 F3B 1.377(16)
C32 F2C 1.459(18)
C32 F2A 1.333(16)
C32 F1A 1.45(2)
C32 F1B 1.42(2)
C32 F3C 1.243(18)
C32 F2B 1.25(2)
C32 F3A 1.26(2)
C15 C16 1.390(16)
C16 C20A 1.54(2)
C16 C20B 1.507(18)
F10A C55A 1.13(3)
F11A C55A 1.47(3)
F12A C55A 1.27(3)
C55B F10B 1.43(3)
C55B F12B 1.31(2)
C55B F11B 1.35(3)
Cl2 C56 1.776(15)
Cl3 C56 1.755(13)
F16A Sb1 1.788(11)
F18B Sb1 1.855(13)
F15A Sb1 1.933(12)
F14A Sb1 1.970(12)
F17A Sb1 1.925(15)
F13B Sb1 1.858(14)
